data_4338257
loop_
_publ_author_name
'Lacy, David C.'
'McCrory, Charles C. L.'
'Peters, Jonas C.'

_publ_section_title
;
 Studies of Cobalt-Mediated Electrocatalytic CO2 Reduction Using a
 Redox-Active Ligand.
;
_journal_issue 10
_journal_name_full 'Inorganic chemistry'
_journal_page_first 4980
_journal_page_last 4988
_journal_paper_doi 10.1021/ic403122j
_journal_volume 53
_journal_year 2014
_chemical_formula_moiety 'C42 H45 B Co F3 N5 O3 S'
_chemical_formula_sum 'C42 H45 B Co F3 N5 O3 S'
_chemical_formula_weight 826.63
_chemical_name_common '[Co(II)N4H(MeCN)](OTf)(BPh4)'
_chemical_name_systematic
;
 ?
;
_space_group_crystal_system monoclinic
_space_group_IT_number 14
_space_group_name_Hall '-P 2ybc'
_space_group_name_H-M_alt 'P 1 21/c 1'
_symmetry_space_group_name_Hall '-P 2ybc'
_symmetry_space_group_name_H-M 'P 1 21/c 1'
_atom_sites_solution_hydrogens geom
_audit_creation_method SHELXL-2013
_cell_angle_alpha 90
_cell_angle_beta 106.6630(10)
_cell_angle_gamma 90
_cell_formula_units_Z 4
_cell_length_a 17.3997(12)
_cell_length_b 12.7606(8)
_cell_length_c 18.5157(10)
_cell_measurement_temperature 100(2)
_cell_volume 3938.4(4)
_computing_cell_refinement 'Bruker APEX'
_computing_data_collection 'Bruker APEX'
_computing_data_reduction 'Bruker APEX'
_computing_molecular_graphics 'Bruker SHELXTL'
_computing_publication_material 'Bruker SHELXTL'
_computing_structure_refinement 'SHELXL-2013 (Sheldrick, 2013)'
_computing_structure_solution 'SHELXL-2013 (Sheldrick, 2013)'
_diffrn_ambient_temperature 100(2)
_diffrn_measured_fraction_theta_full 1.000
_diffrn_measured_fraction_theta_max 1.000
_diffrn_radiation_type MoK\a
_diffrn_radiation_wavelength 0.71073
_diffrn_reflns_av_R_equivalents 0.0472
_diffrn_reflns_av_unetI/netI 0.0197
_diffrn_reflns_Laue_measured_fraction_full 1.000
_diffrn_reflns_Laue_measured_fraction_max 1.000
_diffrn_reflns_limit_h_max 21
_diffrn_reflns_limit_h_min -21
_diffrn_reflns_limit_k_max 15
_diffrn_reflns_limit_k_min -15
_diffrn_reflns_limit_l_max 23
_diffrn_reflns_limit_l_min -23
_diffrn_reflns_number 96844
_diffrn_reflns_point_group_measured_fraction_full 1.000
_diffrn_reflns_point_group_measured_fraction_max 1.000
_diffrn_reflns_theta_full 25.242
_diffrn_reflns_theta_max 26.371
_diffrn_reflns_theta_min 1.966
_exptl_absorpt_coefficient_mu 0.549
_exptl_absorpt_correction_T_max 0.7471
_exptl_absorpt_correction_T_min 0.6799
_exptl_absorpt_correction_type multi-scan
_exptl_absorpt_process_details sadabs
_exptl_crystal_colour orange
_exptl_crystal_density_diffrn 1.394
_exptl_crystal_description block
_exptl_crystal_F_000 1724
_refine_diff_density_max 1.020
_refine_diff_density_min -0.339
_refine_diff_density_rms 0.054
_refine_ls_extinction_method none
_refine_ls_goodness_of_fit_ref 1.003
_refine_ls_hydrogen_treatment constr
_refine_ls_matrix_type full
_refine_ls_number_parameters 508
_refine_ls_number_reflns 8048
_refine_ls_number_restraints 24
_refine_ls_restrained_S_all 1.004
_refine_ls_R_factor_all 0.0405
_refine_ls_R_factor_gt 0.0359
_refine_ls_shift/su_max 0.002
_refine_ls_shift/su_mean 0.000
_refine_ls_structure_factor_coef Fsqd
_refine_ls_weighting_details
;
 w=1/[\s^2^(Fo^2^)+(0.0474P)^2^+4.0468P]
 where P=(Fo^2^+2Fc^2^)/3
;
_refine_ls_weighting_scheme calc
_refine_ls_wR_factor_gt 0.0918
_refine_ls_wR_factor_ref 0.0950
_reflns_Friedel_coverage 0.000
_reflns_number_gt 7271
_reflns_number_total 8048
_reflns_threshold_expression 'I > 2\s(I)'
_cod_data_source_file ic403122j_si_001.cif
_cod_data_source_block '[Co(II)N4H(MeCN)](OTf)(BPh4)'
_cod_depositor_comments 'Adding full bibliography for 4338256--4338258.cif.'
_cod_database_code 4338257
_shelx_space_group_comment
;
The symmetry employed for this shelxl refinement is uniquely defined
by the following loop, which should always be used as a source of
symmetry information in preference to the above space-group names.
They are only intended as comments.
;
_shelxl_version_number 2013-2

loop_
_space_group_symop_operation_xyz
'x, y, z'
'-x, y+1/2, -z+1/2'
'-x, -y, -z'
'x, -y-1/2, z-1/2'

loop_
_atom_site_label
_atom_site_type_symbol
_atom_site_fract_x
_atom_site_fract_y
_atom_site_fract_z
_atom_site_U_iso_or_equiv
_atom_site_adp_type
_atom_site_occupancy
_atom_site_site_symmetry_order
_atom_site_calc_flag
_atom_site_refinement_flags_posn
_atom_site_refinement_flags_adp
Co1 Co 0.72885(2) 0.67046(2) 0.17358(2) 0.01533(7) Uani 1 1 d . .
S1 S 0.63257(3) 0.75761(4) -0.02170(2) 0.01885(10) Uani 1 1 d . .
F1 F 0.49416(8) 0.84872(11) -0.08462(8) 0.0404(3) Uani 1 1 d . .
F3 F 0.57943(8) 0.94656(10) -0.00643(8) 0.0377(3) Uani 1 1 d . .
F2 F 0.51834(8) 0.82252(11) 0.03413(8) 0.0395(3) Uani 1 1 d . .
N2 N 0.61717(9) 0.68073(12) 0.17535(8) 0.0197(3) Uani 1 1 d . U
O1 O 0.69119(8) 0.77353(11) 0.05085(8) 0.0268(3) Uani 1 1 d . .
O3 O 0.65700(9) 0.79252(13) -0.08546(8) 0.0333(3) Uani 1 1 d . .
O2 O 0.59356(8) 0.65679(11) -0.02938(8) 0.0286(3) Uani 1 1 d . .
N3 N 0.82842(9) 0.61924(13) 0.15502(9) 0.0223(3) Uani 1 1 d . .
N5 N 0.76556(9) 0.61503(12) 0.28531(9) 0.0212(3) Uani 1 1 d . .
N1 N 0.69243(9) 0.54277(12) 0.13002(8) 0.0166(3) Uani 1 1 d . .
C31 C 0.11793(10) 0.78599(13) 0.13327(9) 0.0152(3) Uani 1 1 d . .
C25 C 0.18104(11) 0.59394(14) 0.11914(10) 0.0185(3) Uani 1 1 d . .
C24 C 0.28577(11) 0.78842(14) 0.09153(10) 0.0206(4) Uani 1 1 d . .
H24 H 0.2503 0.7576 0.0479 0.025 Uiso 1 1 calc R U
C42 C 0.13171(12) 0.67655(16) 0.28286(11) 0.0254(4) Uani 1 1 d . .
H42 H 0.0838 0.7088 0.2533 0.030 Uiso 1 1 calc R U
C19 C 0.27254(10) 0.76961(13) 0.16179(10) 0.0175(3) Uani 1 1 d . .
C1 C 0.61442(11) 0.51912(14) 0.11643(10) 0.0195(4) Uani 1 1 d . .
N4 N 0.76249(11) 0.81395(13) 0.20676(10) 0.0284(4) Uani 1 1 d . U
H4 H 0.7436 0.8569 0.1598 0.034 Uiso 1 1 calc R U
C37 C 0.19743(11) 0.66957(14) 0.25340(10) 0.0202(4) Uani 1 1 d . .
C4 C 0.74490(11) 0.47670(15) 0.11300(10) 0.0207(4) Uani 1 1 d . .
C16 C 0.77817(10) 0.58488(14) 0.34558(10) 0.0186(4) Uani 1 1 d . .
C32 C 0.06192(11) 0.77675(14) 0.06221(10) 0.0204(4) Uani 1 1 d . .
H32 H 0.0654 0.7183 0.0315 0.024 Uiso 1 1 calc R U
C17 C 0.79438(12) 0.54649(16) 0.42241(10) 0.0236(4) Uani 1 1 d . .
H17A H 0.7467 0.5106 0.4283 0.035 Uiso 1 1 calc R U
H17B H 0.8078 0.6056 0.4576 0.035 Uiso 1 1 calc R U
H17C H 0.8395 0.4973 0.4331 0.035 Uiso 1 1 calc R U
C2 C 0.57179(11) 0.60154(15) 0.14558(11) 0.0228(4) Uani 1 1 d . .
C36 C 0.11002(11) 0.87552(14) 0.17473(10) 0.0191(4) Uani 1 1 d . .
H36 H 0.1474 0.8860 0.2229 0.023 Uiso 1 1 calc R U
C22 C 0.40127(11) 0.89692(15) 0.14525(12) 0.0252(4) Uani 1 1 d . .
H22 H 0.4440 0.9396 0.1399 0.030 Uiso 1 1 calc R U
C18 C 0.55211(12) 0.84887(16) -0.01974(11) 0.0248(4) Uani 1 1 d . .
C5 C 0.71980(13) 0.37923(16) 0.08162(11) 0.0287(4) Uani 1 1 d . .
H5 H 0.7568 0.3311 0.0711 0.034 Uiso 1 1 calc R U
C14 C 0.90467(12) 0.67715(18) 0.17435(12) 0.0322(5) Uani 1 1 d . .
H14A H 0.9334 0.6612 0.1366 0.039 Uiso 1 1 calc R U
H14B H 0.9387 0.6532 0.2241 0.039 Uiso 1 1 calc R U
C23 C 0.34859(11) 0.85021(15) 0.08294(11) 0.0226(4) Uani 1 1 d . .
H23 H 0.3553 0.8603 0.0343 0.027 Uiso 1 1 calc R U
C30 C 0.24115(12) 0.54576(15) 0.09425(11) 0.0236(4) Uani 1 1 d . .
H30 H 0.2909 0.5810 0.1017 0.028 Uiso 1 1 calc R U
C20 C 0.32723(12) 0.81835(16) 0.22324(11) 0.0242(4) Uani 1 1 d . .
H20 H 0.3210 0.8088 0.2721 0.029 Uiso 1 1 calc R U
C26 C 0.10930(11) 0.53611(15) 0.10617(11) 0.0229(4) Uani 1 1 d . .
H26 H 0.0667 0.5649 0.1224 0.027 Uiso 1 1 calc R U
C27 C 0.09803(13) 0.43879(16) 0.07076(12) 0.0295(4) Uani 1 1 d . .
H27 H 0.0484 0.4030 0.0629 0.035 Uiso 1 1 calc R U
C41 C 0.13430(14) 0.63785(19) 0.35402(12) 0.0361(5) Uani 1 1 d . .
H41 H 0.0886 0.6437 0.3721 0.043 Uiso 1 1 calc R U
C35 C 0.04985(12) 0.94929(15) 0.14821(11) 0.0240(4) Uani 1 1 d . .
H35 H 0.0465 1.0086 0.1782 0.029 Uiso 1 1 calc R U
C8 C 0.48486(12) 0.58988(18) 0.14044(14) 0.0339(5) Uani 1 1 d . .
H8A H 0.4788 0.5833 0.1912 0.051 Uiso 1 1 calc R U
H8B H 0.4635 0.5270 0.1111 0.051 Uiso 1 1 calc R U
H8C H 0.4554 0.6516 0.1156 0.051 Uiso 1 1 calc R U
C33 C 0.00120(12) 0.85006(16) 0.03483(11) 0.0268(4) Uani 1 1 d . .
H33 H -0.0358 0.8408 -0.0136 0.032 Uiso 1 1 calc R U
B1 B 0.19291(12) 0.70473(16) 0.16699(11) 0.0165(4) Uani 1 1 d . .
C21 C 0.39034(12) 0.88016(17) 0.21553(12) 0.0288(4) Uani 1 1 d . .
H21 H 0.4262 0.9111 0.2589 0.035 Uiso 1 1 calc R U
C7 C 0.58545(12) 0.42357(16) 0.08272(11) 0.0269(4) Uani 1 1 d . .
H7 H 0.5301 0.4065 0.0714 0.032 Uiso 1 1 calc R U
C6 C 0.63932(14) 0.35428(16) 0.06613(12) 0.0318(5) Uani 1 1 d . .
H6 H 0.6207 0.2886 0.0438 0.038 Uiso 1 1 calc R U
C34 C -0.00538(12) 0.93661(16) 0.07806(11) 0.0271(4) Uani 1 1 d . .
H34 H -0.0471 0.9863 0.0599 0.033 Uiso 1 1 calc R U
C9 C 0.58752(15) 0.76020(17) 0.21818(13) 0.0345(5) Uani 1 1 d . U
H9A H 0.5923 0.7326 0.2692 0.041 Uiso 1 1 calc R U
H9B H 0.5299 0.7730 0.1930 0.041 Uiso 1 1 calc R U
C29 C 0.23097(13) 0.44789(16) 0.05890(12) 0.0308(5) Uani 1 1 d . .
H29 H 0.2734 0.4182 0.0430 0.037 Uiso 1 1 calc R U
C38 C 0.26645(13) 0.62109(16) 0.30008(11) 0.0290(4) Uani 1 1 d . .
H38 H 0.3124 0.6145 0.2825 0.035 Uiso 1 1 calc R U
C40 C 0.20371(16) 0.59080(19) 0.39834(12) 0.0412(6) Uani 1 1 d . .
H40 H 0.2059 0.5646 0.4469 0.049 Uiso 1 1 calc R U
C3 C 0.82569(11) 0.52347(16) 0.13145(11) 0.0244(4) Uani 1 1 d . .
C28 C 0.15933(14) 0.39399(16) 0.04697(13) 0.0325(5) Uani 1 1 d . .
H28 H 0.1522 0.3275 0.0229 0.039 Uiso 1 1 calc R U
C12 C 0.85077(16) 0.8310(2) 0.23188(15) 0.0445(6) Uani 1 1 d . U
H12A H 0.8735 0.7948 0.2806 0.053 Uiso 1 1 calc R U
H12B H 0.8615 0.9069 0.2404 0.053 Uiso 1 1 calc R U
C39 C 0.26973(15) 0.58237(18) 0.37118(12) 0.0383(5) Uani 1 1 d . .
H39 H 0.3174 0.5501 0.4012 0.046 Uiso 1 1 calc R U
C10 C 0.63250(16) 0.86352(19) 0.22542(15) 0.0440(6) Uani 1 1 d . U
H10A H 0.6202 0.8956 0.1747 0.053 Uiso 1 1 calc R U
H10B H 0.6110 0.9109 0.2573 0.053 Uiso 1 1 calc R U
C15 C 0.89447(13) 0.45983(19) 0.12124(13) 0.0358(5) Uani 1 1 d . .
H15A H 0.8962 0.4658 0.0690 0.054 Uiso 1 1 calc R U
H15B H 0.8872 0.3862 0.1328 0.054 Uiso 1 1 calc R U
H15C H 0.9449 0.4860 0.1553 0.054 Uiso 1 1 calc R U
C11 C 0.72219(17) 0.85968(18) 0.25780(13) 0.0416(6) Uani 1 1 d . .
H11A H 0.7425 0.9318 0.2707 0.050 Uiso 1 1 calc R U
H11B H 0.7356 0.8183 0.3050 0.050 Uiso 1 1 calc R U
C13 C 0.89275(14) 0.7925(2) 0.17687(16) 0.0459(6) Uani 1 1 d . U
H13A H 0.8618 0.8160 0.1259 0.055 Uiso 1 1 calc R U
H13B H 0.9460 0.8266 0.1888 0.055 Uiso 1 1 calc R U

loop_
_atom_site_aniso_label
_atom_site_aniso_U_11
_atom_site_aniso_U_22
_atom_site_aniso_U_33
_atom_site_aniso_U_23
_atom_site_aniso_U_13
_atom_site_aniso_U_12
Co1 0.01568(13) 0.01495(12) 0.01507(12) -0.00083(8) 0.00393(9) -0.00357(9)
S1 0.0173(2) 0.0205(2) 0.0194(2) -0.00068(16) 0.00631(17) -0.00322(16)
F1 0.0309(7) 0.0413(7) 0.0381(7) 0.0017(6) -0.0075(6) 0.0072(6)
F3 0.0381(7) 0.0219(6) 0.0506(8) -0.0057(5) 0.0087(6) 0.0007(5)
F2 0.0309(7) 0.0517(8) 0.0435(7) 0.0038(6) 0.0228(6) 0.0073(6)
N2 0.0206(8) 0.0217(8) 0.0171(7) 0.0030(6) 0.0060(6) 0.0043(6)
O1 0.0213(7) 0.0307(7) 0.0260(7) -0.0016(6) 0.0027(6) -0.0022(6)
O3 0.0401(9) 0.0376(8) 0.0287(8) 0.0008(6) 0.0203(7) -0.0039(7)
O2 0.0217(7) 0.0224(7) 0.0393(8) 0.0005(6) 0.0050(6) -0.0044(6)
N3 0.0162(7) 0.0303(9) 0.0209(8) 0.0040(6) 0.0061(6) -0.0033(6)
N5 0.0223(8) 0.0205(8) 0.0200(8) 0.0001(6) 0.0047(6) 0.0010(6)
N1 0.0170(7) 0.0174(7) 0.0157(7) -0.0002(6) 0.0050(6) -0.0021(6)
C31 0.0154(8) 0.0159(8) 0.0158(8) 0.0041(6) 0.0069(6) -0.0016(6)
C25 0.0186(8) 0.0157(8) 0.0193(8) 0.0042(7) 0.0024(7) 0.0020(7)
C24 0.0208(9) 0.0193(9) 0.0211(9) 0.0005(7) 0.0051(7) 0.0001(7)
C42 0.0240(10) 0.0305(10) 0.0196(9) 0.0058(8) 0.0030(7) -0.0092(8)
C19 0.0151(8) 0.0153(8) 0.0225(9) 0.0005(7) 0.0060(7) 0.0017(6)
C1 0.0180(9) 0.0210(9) 0.0185(8) 0.0033(7) 0.0038(7) -0.0044(7)
N4 0.0308(9) 0.0190(8) 0.0284(9) -0.0013(7) -0.0028(7) -0.0057(7)
C37 0.0227(9) 0.0174(8) 0.0177(8) 0.0029(7) 0.0014(7) -0.0048(7)
C4 0.0239(9) 0.0234(9) 0.0168(8) -0.0006(7) 0.0088(7) 0.0014(7)
C16 0.0174(8) 0.0170(8) 0.0210(9) -0.0010(7) 0.0048(7) -0.0007(7)
C32 0.0220(9) 0.0193(9) 0.0188(8) 0.0000(7) 0.0043(7) 0.0033(7)
C17 0.0253(9) 0.0262(10) 0.0184(9) 0.0060(7) 0.0047(7) -0.0004(8)
C2 0.0167(9) 0.0255(10) 0.0264(9) 0.0048(8) 0.0064(7) 0.0000(7)
C36 0.0198(9) 0.0199(9) 0.0177(8) -0.0003(7) 0.0054(7) -0.0024(7)
C22 0.0173(9) 0.0238(10) 0.0376(11) -0.0009(8) 0.0130(8) -0.0028(7)
C18 0.0229(9) 0.0256(10) 0.0248(9) -0.0003(8) 0.0051(8) 0.0001(8)
C5 0.0399(12) 0.0235(10) 0.0246(10) -0.0053(8) 0.0122(9) 0.0026(9)
C14 0.0167(9) 0.0475(13) 0.0321(11) 0.0091(9) 0.0063(8) -0.0096(9)
C23 0.0236(9) 0.0217(9) 0.0257(9) 0.0029(7) 0.0123(8) 0.0016(7)
C30 0.0208(9) 0.0206(9) 0.0298(10) 0.0038(8) 0.0077(8) 0.0017(7)
C20 0.0216(9) 0.0308(10) 0.0220(9) -0.0049(8) 0.0092(7) -0.0041(8)
C26 0.0204(9) 0.0190(9) 0.0291(10) 0.0002(7) 0.0067(8) -0.0007(7)
C27 0.0283(10) 0.0209(10) 0.0373(11) -0.0016(8) 0.0061(9) -0.0056(8)
C41 0.0397(12) 0.0450(13) 0.0242(10) 0.0071(9) 0.0103(9) -0.0201(10)
C35 0.0271(10) 0.0182(9) 0.0282(10) -0.0018(7) 0.0105(8) 0.0028(7)
C8 0.0172(9) 0.0363(12) 0.0490(13) 0.0107(10) 0.0107(9) 0.0029(8)
C33 0.0274(10) 0.0299(11) 0.0186(9) 0.0021(8) -0.0005(8) 0.0060(8)
B1 0.0151(9) 0.0166(9) 0.0168(9) 0.0024(7) 0.0031(7) -0.0005(7)
C21 0.0212(9) 0.0355(11) 0.0302(10) -0.0114(9) 0.0079(8) -0.0088(8)
C7 0.0261(10) 0.0269(10) 0.0242(9) 0.0008(8) 0.0017(8) -0.0106(8)
C6 0.0449(13) 0.0213(10) 0.0268(10) -0.0074(8) 0.0064(9) -0.0071(9)
C34 0.0255(10) 0.0238(10) 0.0308(10) 0.0055(8) 0.0061(8) 0.0098(8)
C9 0.0453(13) 0.0287(11) 0.0381(12) 0.0023(9) 0.0259(10) 0.0109(9)
C29 0.0348(11) 0.0213(10) 0.0392(11) 0.0009(8) 0.0155(9) 0.0077(8)
C38 0.0311(11) 0.0259(10) 0.0253(10) 0.0055(8) 0.0005(8) 0.0009(8)
C40 0.0575(15) 0.0399(13) 0.0202(10) 0.0125(9) 0.0017(10) -0.0178(11)
C3 0.0210(9) 0.0315(10) 0.0239(9) 0.0040(8) 0.0114(7) 0.0038(8)
C28 0.0426(12) 0.0173(9) 0.0369(11) -0.0036(8) 0.0105(10) -0.0001(9)
C12 0.0462(14) 0.0357(13) 0.0444(13) -0.0050(10) 0.0016(11) -0.0232(11)
C39 0.0448(13) 0.0331(12) 0.0265(11) 0.0117(9) -0.0066(10) -0.0008(10)
C10 0.0563(15) 0.0303(12) 0.0439(13) -0.0113(10) 0.0119(12) 0.0125(11)
C15 0.0284(11) 0.0439(13) 0.0414(12) 0.0068(10) 0.0203(10) 0.0119(10)
C11 0.0653(17) 0.0225(11) 0.0335(12) -0.0078(9) 0.0087(11) -0.0012(11)
C13 0.0296(12) 0.0475(14) 0.0544(15) 0.0152(12) 0.0023(11) -0.0163(11)

loop_
_atom_type_symbol
_atom_type_description
_atom_type_scat_dispersion_real
_atom_type_scat_dispersion_imag
_atom_type_scat_source
C C 0.0033 0.0016 'International Tables Vol C Tables 4.2.6.8 and 6.1.1.4'
H H 0.0000 0.0000 'International Tables Vol C Tables 4.2.6.8 and 6.1.1.4'
B B 0.0013 0.0007 'International Tables Vol C Tables 4.2.6.8 and 6.1.1.4'
N N 0.0061 0.0033 'International Tables Vol C Tables 4.2.6.8 and 6.1.1.4'
O O 0.0106 0.0060 'International Tables Vol C Tables 4.2.6.8 and 6.1.1.4'
F F 0.0171 0.0103 'International Tables Vol C Tables 4.2.6.8 and 6.1.1.4'
S S 0.1246 0.1234 'International Tables Vol C Tables 4.2.6.8 and 6.1.1.4'
Co Co 0.3494 0.9721 'International Tables Vol C Tables 4.2.6.8 and 6.1.1.4'

loop_
_geom_angle_atom_site_label_1
_geom_angle_atom_site_label_2
_geom_angle_atom_site_label_3
_geom_angle
N1 Co1 N2 81.28(7)
N1 Co1 N4 172.61(7)
N2 Co1 N4 98.07(7)
N1 Co1 N3 80.80(7)
N2 Co1 N3 162.03(7)
N4 Co1 N3 99.53(7)
N1 Co1 N5 95.86(6)
N2 Co1 N5 91.66(6)
N4 Co1 N5 91.52(7)
N3 Co1 N5 91.47(6)
O3 S1 O2 115.96(9)
O3 S1 O1 115.03(9)
O2 S1 O1 113.74(9)
O3 S1 C18 103.16(9)
O2 S1 C18 103.22(9)
O1 S1 C18 103.39(9)
C2 N2 C9 119.97(17)
C2 N2 Co1 115.15(13)
C9 N2 Co1 124.01(14)
C3 N3 C14 120.00(17)
C3 N3 Co1 115.01(13)
C14 N3 Co1 124.57(14)
C16 N5 Co1 173.70(15)
C1 N1 C4 122.22(16)
C1 N1 Co1 118.82(13)
C4 N1 Co1 118.96(12)
C32 C31 C36 115.54(16)
C32 C31 B1 124.54(15)
C36 C31 B1 119.80(15)
C30 C25 C26 114.99(17)
C30 C25 B1 124.24(16)
C26 C25 B1 120.56(16)
C23 C24 C19 122.99(17)
C41 C42 C37 122.3(2)
C20 C19 C24 114.97(16)
C20 C19 B1 124.36(16)
C24 C19 B1 120.40(15)
N1 C1 C7 119.75(17)
N1 C1 C2 111.01(16)
C7 C1 C2 129.12(17)
C11 N4 C12 112.72(18)
C11 N4 Co1 114.96(14)
C12 N4 Co1 114.95(14)
C42 C37 C38 115.87(17)
C42 C37 B1 123.00(16)
C38 C37 B1 120.87(17)
N1 C4 C5 120.41(18)
N1 C4 C3 110.99(16)
C5 C4 C3 128.60(18)
N5 C16 C17 179.9(2)
C33 C32 C31 122.44(17)
N2 C2 C1 113.59(16)
N2 C2 C8 125.66(19)
C1 C2 C8 120.74(18)
C35 C36 C31 122.69(17)
C21 C22 C23 118.66(18)
F1 C18 F3 107.87(16)
F1 C18 F2 106.97(16)
F3 C18 F2 107.88(17)
F1 C18 S1 111.58(14)
F3 C18 S1 111.41(13)
F2 C18 S1 110.92(14)
C6 C5 C4 118.08(19)
N3 C14 C13 112.36(18)
C22 C23 C24 120.12(17)
C29 C30 C25 122.70(18)
C21 C20 C19 122.67(18)
C27 C26 C25 123.06(19)
C28 C27 C26 119.97(19)
C40 C41 C42 119.9(2)
C34 C35 C36 120.13(18)
C34 C33 C32 120.26(18)
C19 B1 C37 112.95(14)
C19 B1 C31 104.55(14)
C37 B1 C31 110.71(14)
C19 B1 C25 112.26(15)
C37 B1 C25 104.64(14)
C31 B1 C25 111.91(14)
C22 C21 C20 120.59(18)
C6 C7 C1 118.42(18)
C5 C6 C7 121.07(19)
C35 C34 C33 118.93(18)
N2 C9 C10 113.25(18)
C28 C29 C30 120.4(2)
C39 C38 C37 122.3(2)
C39 C40 C41 119.42(19)
N3 C3 C4 113.63(17)
N3 C3 C15 126.83(19)
C4 C3 C15 119.54(19)
C29 C28 C27 118.89(19)
N4 C12 C13 113.65(19)
C40 C39 C38 120.2(2)
C11 C10 C9 117.2(2)
N4 C11 C10 113.18(19)
C14 C13 C12 116.4(2)

loop_
_geom_bond_atom_site_label_1
_geom_bond_atom_site_label_2
_geom_bond_distance
Co1 N1 1.8477(15)
Co1 N2 1.9573(16)
Co1 N4 1.9663(16)
Co1 N3 1.9717(16)
Co1 N5 2.1049(15)
S1 O3 1.4354(14)
S1 O2 1.4425(14)
S1 O1 1.4494(14)
S1 C18 1.829(2)
F1 C18 1.329(2)
F3 C18 1.332(2)
F2 C18 1.338(2)
N2 C2 1.303(2)
N2 C9 1.469(2)
N3 C3 1.294(3)
N3 C14 1.470(2)
N5 C16 1.141(2)
N1 C1 1.342(2)
N1 C4 1.345(2)
C31 C32 1.400(2)
C31 C36 1.405(2)
C31 B1 1.643(3)
C25 C30 1.400(3)
C25 C26 1.410(3)
C25 B1 1.650(3)
C24 C23 1.393(3)
C24 C19 1.405(3)
C42 C41 1.396(3)
C42 C37 1.404(3)
C19 C20 1.402(3)
C19 B1 1.640(3)
C1 C7 1.396(3)
C1 C2 1.476(3)
N4 C11 1.451(3)
N4 C12 1.488(3)
C37 C38 1.406(3)
C37 B1 1.642(3)
C4 C5 1.389(3)
C4 C3 1.474(3)
C16 C17 1.454(2)
C32 C33 1.393(3)
C2 C8 1.495(3)
C36 C35 1.389(3)
C22 C21 1.385(3)
C22 C23 1.386(3)
C5 C6 1.384(3)
C14 C13 1.489(4)
C30 C29 1.397(3)
C20 C21 1.392(3)
C26 C27 1.392(3)
C27 C28 1.388(3)
C41 C40 1.387(4)
C35 C34 1.386(3)
C33 C34 1.388(3)
C7 C6 1.385(3)
C9 C10 1.519(3)
C29 C28 1.385(3)
C38 C39 1.392(3)
C40 C39 1.384(4)
C3 C15 1.503(3)
C12 C13 1.496(4)
C10 C11 1.503(4)
